data_7107074
loop_
_publ_author_name
'Zhang-Jun Hu'
'Xiao-He Tian'
'Xiang-Hua Zhao'
'Peng Wang'
'Qiong Zhang'
'Ping-Ping Sun'
'Jie-Ying Wu'
'Jia-Xiang Yang'
'Yu-Peng Tian'

_publ_section_title
;
 Efficient two-photon-sensitized luminescence of a novel europium(III)
 B-diketonate complex and application in biological imaging
;
_journal_name_full Chem.Commun.
_journal_page_first 12467
_journal_paper_doi 10.1039/c1cc14968g
_journal_volume 47
_journal_year 2011
_chemical_formula_sum 'C22 H22 F3 N O2'
_chemical_formula_weight 389.41
_chemical_name_systematic
;
?
;
_space_group_IT_number 14
_symmetry_cell_setting monoclinic
_symmetry_space_group_name_Hall '-P 2ybc'
_symmetry_space_group_name_H-M 'P 1 21/c 1'
_atom_sites_solution_hydrogens geom
_atom_sites_solution_primary direct
_atom_sites_solution_secondary difmap
_audit_creation_method SHELXL-97
_cell_angle_alpha 90.00
_cell_angle_beta 92.576(2)
_cell_angle_gamma 90.00
_cell_formula_units_Z 4
_cell_length_a 5.027(2)
_cell_length_b 14.846(3)
_cell_length_c 26.355(3)
_cell_measurement_reflns_used 1252
_cell_measurement_temperature 298(2)
_cell_measurement_theta_max 18.581
_cell_measurement_theta_min 2.696
_cell_volume 1964.9(9)
_computing_cell_refinement 'Bruker SMART'
_computing_data_collection 'Bruker SMART'
_computing_data_reduction 'Bruker SAINT'
_computing_molecular_graphics 'Bruker SHELXTL'
_computing_publication_material 'Bruker SHELXTL'
_computing_structure_refinement 'SHELXL-97 (Sheldrick, 1997)'
_computing_structure_solution 'SHELXS-97 (Sheldrick, 1990)'
_diffrn_ambient_temperature 298(2)
_diffrn_measured_fraction_theta_full 0.873
_diffrn_measured_fraction_theta_max 0.873
_diffrn_measurement_device_type 'CCD area detector'
_diffrn_measurement_method 'phi and omega scans'
_diffrn_radiation_monochromator graphite
_diffrn_radiation_source 'fine-focus sealed tube'
_diffrn_radiation_type MoK\a
_diffrn_radiation_wavelength 0.71073
_diffrn_reflns_av_R_equivalents 0.1596
_diffrn_reflns_av_sigmaI/netI 0.2323
_diffrn_reflns_limit_h_max 5
_diffrn_reflns_limit_h_min -5
_diffrn_reflns_limit_k_max 13
_diffrn_reflns_limit_k_min -17
_diffrn_reflns_limit_l_max 31
_diffrn_reflns_limit_l_min -31
_diffrn_reflns_number 8354
_diffrn_reflns_theta_full 25.01
_diffrn_reflns_theta_max 25.01
_diffrn_reflns_theta_min 3.09
_exptl_absorpt_coefficient_mu 0.103
_exptl_absorpt_correction_T_max 0.9797
_exptl_absorpt_correction_T_min 0.9513
_exptl_absorpt_correction_type multi-scan
_exptl_absorpt_process_details sadabs
_exptl_crystal_density_diffrn 1.316
_exptl_crystal_density_method 'not measured'
_exptl_crystal_F_000 816
_exptl_crystal_size_max 0.49
_exptl_crystal_size_mid 0.24
_exptl_crystal_size_min 0.20
_refine_diff_density_max 0.215
_refine_diff_density_min -0.164
_refine_diff_density_rms 0.050
_refine_ls_extinction_coef 0.019(3)
_refine_ls_extinction_expression Fc^*^=kFc[1+0.001xFc^2^\l^3^/sin(2\q)]^-1/4^
_refine_ls_extinction_method SHELXL
_refine_ls_goodness_of_fit_ref 1.000
_refine_ls_hydrogen_treatment constr
_refine_ls_matrix_type full
_refine_ls_number_parameters 264
_refine_ls_number_reflns 3010
_refine_ls_number_restraints 0
_refine_ls_restrained_S_all 1.000
_refine_ls_R_factor_all 0.2766
_refine_ls_R_factor_gt 0.0959
_refine_ls_shift/su_max 0.001
_refine_ls_shift/su_mean 0.000
_refine_ls_structure_factor_coef Fsqd
_refine_ls_weighting_details 'calc w=1/[\s^2^(Fo^2^)+(0.0619P)^2^+0.0000P] where P=(Fo^2^+2Fc^2^)/3'
_refine_ls_weighting_scheme calc
_refine_ls_wR_factor_gt 0.1870
_refine_ls_wR_factor_ref 0.2361
_reflns_number_gt 854
_reflns_number_total 3010
_reflns_threshold_expression >2sigma(I)
_cod_data_source_file c1cc14968g.txt
_cod_data_source_block 060502c
_cod_original_cell_volume 1964.8(10)
_cod_original_sg_symbol_H-M P2(1)/c
_cod_database_code 7107074

loop_
_symmetry_equiv_pos_as_xyz
'x, y, z'
'-x, y+1/2, -z+1/2'
'-x, -y, -z'
'x, -y-1/2, z-1/2'

loop_
_atom_site_label
_atom_site_type_symbol
_atom_site_fract_x
_atom_site_fract_y
_atom_site_fract_z
_atom_site_U_iso_or_equiv
_atom_site_adp_type
_atom_site_occupancy
_atom_site_symmetry_multiplicity
_atom_site_calc_flag
_atom_site_refinement_flags
_atom_site_disorder_assembly
_atom_site_disorder_group
F1 F 0.7996(13) 0.1443(4) -0.09052(19) 0.145(3) Uani 1 1 d . . .
F2 F 0.8579(13) 0.2411(4) -0.02893(18) 0.145(2) Uani 1 1 d . . .
F3 F 0.5099(15) 0.2552(4) -0.0845(2) 0.161(3) Uani 1 1 d . . .
N1 N 0.0426(13) 0.2145(4) 0.25363(19) 0.0685(17) Uani 1 1 d . . .
O1 O 0.1315(12) 0.0538(3) 0.03355(18) 0.0960(19) Uani 1 1 d . . .
H1 H 0.1734 0.0478 0.0040 0.144 Uiso 1 1 calc R . .
O2 O 0.3542(14) 0.0818(4) -0.04798(18) 0.103(2) Uani 1 1 d . . .
C1 C 0.0731(15) 0.1807(5) 0.2047(2) 0.0638(19) Uani 1 1 d . . .
C2 C -0.0508(16) 0.1082(5) 0.1803(2) 0.069(2) Uani 1 1 d . . .
H2 H -0.1776 0.0734 0.1958 0.082 Uiso 1 1 calc R . .
C3 C 0.0243(16) 0.0910(5) 0.1321(3) 0.072(2) Uani 1 1 d . . .
H3 H -0.0593 0.0441 0.1143 0.086 Uiso 1 1 calc R . .
C4 C 0.2192(16) 0.1398(4) 0.1085(2) 0.0651(19) Uani 1 1 d . . .
C5 C 0.3537(15) 0.2096(4) 0.1336(2) 0.0631(19) Uani 1 1 d . . .
H5 H 0.4937 0.2397 0.1191 0.076 Uiso 1 1 calc R . .
C6 C 0.2705(14) 0.2322(4) 0.1809(2) 0.0595(19) Uani 1 1 d . . .
C7 C 0.3710(15) 0.2987(5) 0.2188(2) 0.0599(19) Uani 1 1 d . . .
C8 C 0.5560(17) 0.3645(4) 0.2175(2) 0.074(2) Uani 1 1 d . . .
H8 H 0.6546 0.3748 0.1891 0.089 Uiso 1 1 calc R . .
C9 C 0.5908(17) 0.4177(4) 0.2633(2) 0.074(2) Uani 1 1 d . . .
H9 H 0.7187 0.4630 0.2649 0.089 Uiso 1 1 calc R . .
C10 C 0.441(2) 0.4029(6) 0.3037(3) 0.090(3) Uani 1 1 d . . .
H10 H 0.4709 0.4387 0.3324 0.108 Uiso 1 1 calc R . .
C11 C 0.2476(18) 0.3383(5) 0.3049(2) 0.074(2) Uani 1 1 d . . .
H11 H 0.1476 0.3291 0.3333 0.089 Uiso 1 1 calc R . .
C12 C 0.2103(17) 0.2871(5) 0.2607(2) 0.069(2) Uani 1 1 d . . .
C13 C 0.2734(17) 0.1157(5) 0.0549(3) 0.072(2) Uani 1 1 d . . .
C14 C 0.4652(16) 0.1593(5) 0.0254(2) 0.075(2) Uani 1 1 d . . .
H14 H 0.5759 0.2029 0.0405 0.090 Uiso 1 1 calc R . .
C15 C 0.4890(17) 0.1391(5) -0.0230(3) 0.077(2) Uani 1 1 d . . .
C16 C 0.663(2) 0.1952(7) -0.0564(3) 0.103(3) Uani 1 1 d . . .
C17 C -0.1444(16) 0.1750(5) 0.2881(3) 0.085(3) Uani 1 1 d . . .
H17A H -0.2903 0.1472 0.2685 0.103 Uiso 1 1 calc R . .
H17B H -0.2179 0.2222 0.3088 0.103 Uiso 1 1 calc R . .
C18 C -0.0118(19) 0.1057(5) 0.3221(3) 0.087(2) Uani 1 1 d . . .
H18A H 0.0722 0.0608 0.3014 0.104 Uiso 1 1 calc R . .
H18B H 0.1264 0.1344 0.3433 0.104 Uiso 1 1 calc R . .
C19 C -0.202(2) 0.0610(5) 0.3548(3) 0.104(3) Uani 1 1 d . . .
H19A H -0.3357 0.0302 0.3333 0.125 Uiso 1 1 calc R . .
H19B H -0.2929 0.1066 0.3739 0.125 Uiso 1 1 calc R . .
C20 C -0.076(2) -0.0062(7) 0.3914(3) 0.128(4) Uani 1 1 d . A .
H20A H 0.0102 -0.0517 0.3714 0.154 Uiso 1 1 calc R . .
H20B H 0.0642 0.0251 0.4109 0.154 Uiso 1 1 calc R . .
C21 C -0.236(2) -0.0521(7) 0.4267(4) 0.152(5) Uani 1 1 d . . .
H21A H -0.3763 -0.0852 0.4084 0.182 Uiso 0.71(7) 1 calc PR A 1
H21B H -0.3186 -0.0085 0.4485 0.182 Uiso 0.71(7) 1 calc PR A 1
H21C H -0.2876 -0.1037 0.4060 0.182 Uiso 0.29(7) 1 d PR A 2
H21D H -0.3908 -0.0131 0.4242 0.182 Uiso 0.29(7) 1 d PR A 2
C22 C -0.064(13) -0.1178(15) 0.4595(11) 0.156(19) Uani 0.71(7) 1 d P A 1
H22A H -0.1738 -0.1472 0.4835 0.235 Uiso 0.71(7) 1 calc PR A 1
H22B H 0.0751 -0.0851 0.4774 0.235 Uiso 0.71(7) 1 calc PR A 1
H22C H 0.0121 -0.1622 0.4381 0.235 Uiso 0.71(7) 1 calc PR A 1
C22' C -0.28(3) -0.094(5) 0.478(3) 0.16(3) Uani 0.29(7) 1 d P A 2
H22D H -0.4695 -0.1034 0.4819 0.241 Uiso 0.29(7) 1 calc PR A 2
H22E H -0.2151 -0.0544 0.5048 0.241 Uiso 0.29(7) 1 calc PR A 2
H22F H -0.1912 -0.1508 0.4812 0.241 Uiso 0.29(7) 1 calc PR A 2

loop_
_atom_site_aniso_label
_atom_site_aniso_U_11
_atom_site_aniso_U_22
_atom_site_aniso_U_33
_atom_site_aniso_U_23
_atom_site_aniso_U_13
_atom_site_aniso_U_12
F1 0.187(7) 0.173(5) 0.081(3) -0.023(3) 0.054(4) -0.020(5)
F2 0.185(5) 0.184(5) 0.067(3) -0.012(3) 0.018(3) -0.100(5)
F3 0.208(7) 0.150(5) 0.126(4) 0.078(4) 0.016(4) -0.023(5)
N1 0.095(5) 0.068(4) 0.043(3) 0.009(3) 0.012(3) 0.009(4)
O1 0.117(5) 0.106(4) 0.066(3) -0.026(3) 0.018(3) -0.048(4)
O2 0.145(6) 0.100(4) 0.063(3) -0.024(3) 0.000(3) -0.035(4)
C1 0.079(6) 0.062(4) 0.051(4) 0.007(4) 0.002(4) -0.003(4)
C2 0.087(6) 0.063(4) 0.056(4) 0.002(3) 0.002(4) -0.012(4)
C3 0.084(6) 0.067(5) 0.064(5) 0.007(4) 0.001(4) 0.002(5)
C4 0.077(6) 0.056(4) 0.062(4) -0.006(4) 0.001(4) -0.004(4)
C5 0.082(6) 0.064(4) 0.044(4) 0.001(3) 0.017(3) -0.010(4)
C6 0.090(6) 0.048(4) 0.040(4) 0.012(3) -0.006(4) 0.005(4)
C7 0.076(5) 0.061(5) 0.042(4) 0.013(3) -0.005(4) 0.003(4)
C8 0.109(7) 0.057(4) 0.054(4) 0.005(3) -0.012(4) -0.010(5)
C9 0.113(7) 0.057(4) 0.051(4) -0.006(3) -0.012(4) -0.004(4)
C10 0.133(9) 0.084(6) 0.052(5) -0.001(4) -0.008(5) 0.016(6)
C11 0.107(7) 0.064(5) 0.050(4) -0.003(4) 0.001(4) 0.004(5)
C12 0.090(6) 0.065(5) 0.051(4) 0.011(4) -0.001(4) 0.009(5)
C13 0.091(7) 0.069(5) 0.057(4) -0.009(4) 0.000(5) 0.003(4)
C14 0.104(7) 0.074(5) 0.049(4) -0.006(4) 0.008(4) -0.012(5)
C15 0.095(7) 0.081(5) 0.057(5) -0.005(4) 0.012(4) -0.016(5)
C16 0.125(9) 0.117(8) 0.067(5) 0.004(5) -0.002(6) -0.025(7)
C17 0.101(7) 0.090(5) 0.067(5) 0.010(4) 0.022(5) 0.005(5)
C18 0.117(7) 0.086(5) 0.058(4) 0.015(4) 0.012(5) 0.011(5)
C19 0.146(9) 0.077(6) 0.091(6) 0.013(5) 0.012(6) 0.009(6)
C20 0.179(12) 0.115(7) 0.091(6) 0.039(6) 0.013(7) -0.003(7)
C21 0.219(15) 0.127(9) 0.107(7) 0.045(7) -0.025(8) -0.007(9)
C22 0.26(5) 0.096(12) 0.109(14) 0.052(10) -0.02(2) -0.005(17)
C22' 0.22(7) 0.14(4) 0.12(4) 0.04(3) -0.01(5) 0.03(5)

loop_
_atom_type_symbol
_atom_type_description
_atom_type_scat_dispersion_real
_atom_type_scat_dispersion_imag
_atom_type_scat_source
C C 0.0033 0.0016 'International Tables Vol C Tables 4.2.6.8 and 6.1.1.4'
H H 0.0000 0.0000 'International Tables Vol C Tables 4.2.6.8 and 6.1.1.4'
N N 0.0061 0.0033 'International Tables Vol C Tables 4.2.6.8 and 6.1.1.4'
O O 0.0106 0.0060 'International Tables Vol C Tables 4.2.6.8 and 6.1.1.4'
F F 0.0171 0.0103 'International Tables Vol C Tables 4.2.6.8 and 6.1.1.4'

loop_
_geom_angle_atom_site_label_1
_geom_angle_atom_site_label_2
_geom_angle_atom_site_label_3
_geom_angle
C12 N1 C1 108.4(6)
C12 N1 C17 129.6(6)
C1 N1 C17 122.0(6)
C13 O1 H1 109.5
C2 C1 N1 129.9(7)
C2 C1 C6 121.4(6)
N1 C1 C6 108.7(6)
C3 C2 C1 116.1(7)
C3 C2 H2 121.9
C1 C2 H2 121.9
C2 C3 C4 123.3(7)
C2 C3 H3 118.3
C4 C3 H3 118.3
C3 C4 C5 120.8(6)
C3 C4 C13 117.5(7)
C5 C4 C13 121.6(7)
C6 C5 C4 117.0(7)
C6 C5 H5 121.5
C4 C5 H5 121.5
C5 C6 C1 121.0(6)
C5 C6 C7 131.9(7)
C1 C6 C7 106.6(5)
C8 C7 C12 122.0(7)
C8 C7 C6 132.9(6)
C12 C7 C6 105.0(6)
C7 C8 C9 115.5(7)
C7 C8 H8 122.2
C9 C8 H8 122.2
C10 C9 C8 121.2(7)
C10 C9 H9 119.4
C8 C9 H9 119.4
C9 C10 C11 123.7(7)
C9 C10 H10 118.1
C11 C10 H10 118.1
C10 C11 C12 115.5(7)
C10 C11 H11 122.2
C12 C11 H11 122.2
N1 C12 C11 126.8(7)
N1 C12 C7 111.0(6)
C11 C12 C7 121.8(7)
O1 C13 C14 117.8(6)
O1 C13 C4 117.8(7)
C14 C13 C4 124.4(7)
C15 C14 C13 121.1(7)
C15 C14 H14 119.4
C13 C14 H14 119.4
O2 C15 C14 126.1(8)
O2 C15 C16 112.4(7)
C14 C15 C16 121.0(8)
F3 C16 F2 109.4(8)
F3 C16 F1 106.6(7)
F2 C16 F1 104.4(8)
F3 C16 C15 110.4(8)
F2 C16 C15 112.6(7)
F1 C16 C15 113.2(8)
N1 C17 C18 111.5(7)
N1 C17 H17A 109.3
C18 C17 H17A 109.3
N1 C17 H17B 109.3
C18 C17 H17B 109.3
H17A C17 H17B 108.0
C19 C18 C17 111.9(8)
C19 C18 H18A 109.2
C17 C18 H18A 109.2
C19 C18 H18B 109.2
C17 C18 H18B 109.2
H18A C18 H18B 107.9
C18 C19 C20 113.8(9)
C18 C19 H19A 108.8
C20 C19 H19A 108.8
C18 C19 H19B 108.8
C20 C19 H19B 108.8
H19A C19 H19B 107.7
C21 C20 C19 119.8(10)
C21 C20 H20A 107.4
C19 C20 H20A 107.4
C21 C20 H20B 107.4
C19 C20 H20B 107.4
H20A C20 H20B 106.9
C20 C21 C22' 153(4)
C20 C21 C22 110(3)
C22' C21 C22 49(3)
C20 C21 H21A 109.6
C22' C21 H21A 95.8
C22 C21 H21A 109.6
C20 C21 H21B 109.6
C22' C21 H21B 70.0
C22 C21 H21B 109.6
H21A C21 H21B 108.1
C20 C21 H21C 98.8
C22' C21 H21C 97.7
C22 C21 H21C 86.9
H21A C21 H21C 31.7
H21B C21 H21C 138.6
C20 C21 H21D 98.3
C22' C21 H21D 98.7
C22 C21 H21D 147.5
H21A C21 H21D 72.9
H21B C21 H21D 43.8
H21C C21 H21D 103.9
C21 C22 H22A 109.5
C21 C22 H22B 109.5
H22A C22 H22B 109.5
C21 C22 H22C 109.5
H22A C22 H22C 109.5
H22B C22 H22C 109.5
C21 C22' H22D 109.5
C21 C22' H22E 109.5
H22D C22' H22E 109.5
C21 C22' H22F 109.5
H22D C22' H22F 109.5
H22E C22' H22F 109.5

loop_
_geom_bond_atom_site_label_1
_geom_bond_atom_site_label_2
_geom_bond_distance
F1 C16 1.382(10)
F2 C16 1.374(9)
F3 C16 1.373(10)
N1 C12 1.375(8)
N1 C1 1.400(8)
N1 C17 1.460(8)
O1 C13 1.278(8)
O1 H1 0.8200
O2 C15 1.255(8)
C1 C2 1.386(9)
C1 C6 1.421(9)
C2 C3 1.364(9)
C2 H2 0.9300
C3 C4 1.389(9)
C3 H3 0.9300
C4 C5 1.390(9)
C4 C13 1.494(9)
C5 C6 1.373(8)
C5 H5 0.9300
C6 C7 1.478(8)
C7 C8 1.350(9)
C7 C12 1.408(9)
C8 C9 1.446(9)
C8 H8 0.9300
C9 C10 1.351(10)
C9 H9 0.9300
C10 C11 1.366(11)
C10 H10 0.9300
C11 C12 1.397(9)
C11 H11 0.9300
C13 C14 1.420(9)
C14 C15 1.323(9)
C14 H14 0.9300
C15 C16 1.515(10)
C17 C18 1.501(9)
C17 H17A 0.9700
C17 H17B 0.9700
C18 C19 1.475(10)
C18 H18A 0.9700
C18 H18B 0.9700
C19 C20 1.509(10)
C19 H19A 0.9700
C19 H19B 0.9700
C20 C21 1.432(13)
C20 H20A 0.9700
C20 H20B 0.9700
C21 C22' 1.53(8)
C21 C22 1.54(3)
C21 H21A 0.9700
C21 H21B 0.9700
C21 H21C 0.9700
C21 H21D 0.9700
C22 H22A 0.9600
C22 H22B 0.9600
C22 H22C 0.9600
C22' H22D 0.9600
C22' H22E 0.9600
C22' H22F 0.9600
